data_4512390
loop_
_publ_author_name
'Kim, Hyun Jee'
'Park, In-Hyeok'
'Lee, Ji-Eun'
'Park, Ki-Min'
'Lee, Shim Sung'

_publ_section_title
;
 Supramolecular Silver(I), Copper(I), and Mercury(II) Complexes with
 Thiamacrocycles Exhibiting Different Types of Endo- or Exocoordination
 Modes: From Monomer and Dimer to One-Dimensional and Two-Dimensional
 Polymers
;
_journal_issue 12
_journal_name_full 'Crystal Growth &amp; Design'
_journal_page_first 6269
_journal_paper_doi 10.1021/cg500966z
_journal_volume 14
_journal_year 2014
_chemical_formula_sum 'C46 H52 Ag2 F6 O8 S6'
_chemical_formula_weight 1254.98
_chemical_name_systematic
; 
 ? 
;
_space_group_IT_number 2
_symmetry_cell_setting triclinic
_symmetry_space_group_name_Hall '-P 1'
_symmetry_space_group_name_H-M 'P -1'
_atom_sites_solution_hydrogens geom
_atom_sites_solution_primary direct
_atom_sites_solution_secondary difmap
_audit_creation_method SHELXTL
_cell_angle_alpha 89.095(7)
_cell_angle_beta 78.449(9)
_cell_angle_gamma 78.738(12)
_cell_formula_units_Z 1
_cell_length_a 9.894(4)
_cell_length_b 10.357(5)
_cell_length_c 12.430(6)
_cell_measurement_reflns_used 407
_cell_measurement_temperature 173(2)
_cell_measurement_theta_max 19.14
_cell_measurement_theta_min 2.64
_cell_volume 1223.5(10)
_computing_cell_refinement 'Bruker SMART'
_computing_data_collection 'Bruker SMART'
_computing_data_reduction 'Bruker SAINT'
_computing_molecular_graphics 'Bruker SHELXTL'
_computing_publication_material 'Bruker SHELXTL'
_computing_structure_refinement 'Bruker SHELXTL'
_computing_structure_solution 'Bruker SHELXTL'
_diffrn_ambient_temperature 173(2)
_diffrn_measured_fraction_theta_full 0.984
_diffrn_measured_fraction_theta_max 0.984
_diffrn_measurement_device_type 'CCD area detector'
_diffrn_measurement_method 'phi and omega scans'
_diffrn_radiation_monochromator graphite
_diffrn_radiation_source 'fine-focus sealed tube'
_diffrn_radiation_type MoK\a
_diffrn_radiation_wavelength 0.71073
_diffrn_reflns_av_R_equivalents 0.1029
_diffrn_reflns_av_sigmaI/netI 0.2037
_diffrn_reflns_limit_h_max 12
_diffrn_reflns_limit_h_min -12
_diffrn_reflns_limit_k_max 12
_diffrn_reflns_limit_k_min -12
_diffrn_reflns_limit_l_max 15
_diffrn_reflns_limit_l_min -15
_diffrn_reflns_number 9689
_diffrn_reflns_theta_full 26.00
_diffrn_reflns_theta_max 26.00
_diffrn_reflns_theta_min 1.67
_exptl_absorpt_coefficient_mu 1.131
_exptl_absorpt_correction_T_max 0.9456
_exptl_absorpt_correction_T_min 0.8953
_exptl_absorpt_correction_type 'empirical (SADABS)'
_exptl_crystal_colour colorless
_exptl_crystal_density_diffrn 1.703
_exptl_crystal_density_method 'not measured'
_exptl_crystal_description block
_exptl_crystal_F_000 636
_exptl_crystal_size_max 0.10
_exptl_crystal_size_mid 0.10
_exptl_crystal_size_min 0.05
_refine_diff_density_max 0.618
_refine_diff_density_min -0.760
_refine_diff_density_rms 0.145
_refine_ls_extinction_method none
_refine_ls_goodness_of_fit_ref 0.962
_refine_ls_hydrogen_treatment constr
_refine_ls_matrix_type full
_refine_ls_number_parameters 326
_refine_ls_number_reflns 4733
_refine_ls_number_restraints 0
_refine_ls_restrained_S_all 0.962
_refine_ls_R_factor_all 0.1562
_refine_ls_R_factor_gt 0.0592
_refine_ls_shift/su_max 0.000
_refine_ls_shift/su_mean 0.000
_refine_ls_structure_factor_coef Fsqd
_refine_ls_weighting_details 'calc w=1/[\s^2^(Fo^2^)+(0.0463P)^2^+0.0000P] where P=(Fo^2^+2Fc^2^)/3'
_refine_ls_weighting_scheme calc
_refine_ls_wR_factor_gt 0.1085
_refine_ls_wR_factor_ref 0.1401
_reflns_number_gt 2385
_reflns_number_total 4733
_reflns_threshold_expression >2sigma(I)
_cod_data_source_file cg500966z_si_002.cif
_cod_data_source_block 4
_cod_depositor_comments
;
The following automatic conversions were performed:

'_symmetry_cell_setting' value 'Triclinic' changed to 'triclinic'
according to
/home/saulius/struct/COD-crude-data--automatic-downloads/rss-feeds/ACS/lib/dictionaries/cif_core.dic
dictionary named 'cif_core.dic' version 2.4.2 from 2011-04-26.

Automatic conversion script
Id: cif_fix_values 2935 2014-11-11 08:27:57Z andrius 

 Adding full bibliography for 4512387--4512397.cif.
;
_cod_original_cell_volume 1223.6(10)
_cod_original_sg_symbol_H-M P-1
_cod_database_code 4512390

loop_
_symmetry_equiv_pos_as_xyz
'x, y, z'
'-x, -y, -z'

loop_
_atom_site_label
_atom_site_type_symbol
_atom_site_fract_x
_atom_site_fract_y
_atom_site_fract_z
_atom_site_U_iso_or_equiv
_atom_site_adp_type
_atom_site_occupancy
_atom_site_symmetry_multiplicity
_atom_site_calc_flag
_atom_site_refinement_flags
_atom_site_disorder_assembly
_atom_site_disorder_group
Ag1 Ag 0.41907(7) 0.28726(7) 0.06048(6) 0.0300(2) Uani 1 1 d . . .
S1 S 0.8052(2) -0.2666(2) -0.00831(18) 0.0275(6) Uani 1 1 d . . .
S2 S 0.6794(2) 0.1672(2) -0.03658(18) 0.0279(6) Uani 1 1 d . . .
S3 S 0.5408(2) 0.4547(2) 0.13207(17) 0.0251(5) Uani 1 1 d . . .
F1 F 0.432(3) -0.107(2) 0.2689(19) 0.061(6) Uani 0.56(8) 1 d P A 1
F2 F 0.249(3) -0.036(2) 0.382(2) 0.049(8) Uani 0.56(8) 1 d P A 1
F1' F 0.347(13) -0.090(4) 0.300(5) 0.13(3) Uani 0.44(8) 1 d P A 2
F2' F 0.209(5) 0.045(12) 0.419(4) 0.16(3) Uani 0.44(8) 1 d P A 2
F3 F 0.4323(6) 0.0088(6) 0.4119(5) 0.0643(18) Uani 1 1 d . A .
O1 O 0.8254(6) -0.0852(5) 0.2553(5) 0.0397(17) Uani 1 1 d . . .
O2 O 0.7679(6) 0.3034(5) 0.3325(5) 0.0307(15) Uani 1 1 d . . .
O3 O 0.4593(6) 0.1347(6) 0.2096(5) 0.0402(17) Uani 1 1 d . . .
O4 O 0.2336(7) 0.2000(7) 0.2721(6) 0.066(2) Uani 1 1 d . . .
C1 C 0.8188(9) 0.0144(9) 0.3357(7) 0.039(3) Uani 1 1 d . . .
H1A H 0.8347 -0.0280 0.4052 0.047 Uiso 1 1 calc R . .
H1B H 0.7235 0.0705 0.3501 0.047 Uiso 1 1 calc R . .
C2 C 0.9271(9) 0.1004(9) 0.2990(7) 0.034(2) Uani 1 1 d . . .
H2A H 1.0205 0.0521 0.3087 0.041 Uiso 1 1 calc R . .
H2B H 0.9331 0.1181 0.2199 0.041 Uiso 1 1 calc R . .
C3 C 0.8918(9) 0.2297(8) 0.3625(8) 0.035(2) Uani 1 1 d . . .
H3A H 0.8748 0.2144 0.4424 0.042 Uiso 1 1 calc R . .
H3B H 0.9701 0.2779 0.3435 0.042 Uiso 1 1 calc R . .
C4 C 0.7170(9) 0.4287(8) 0.3739(7) 0.026(2) Uani 1 1 d . . .
C5 C 0.7848(9) 0.4946(8) 0.4360(7) 0.030(2) Uani 1 1 d . . .
H5A H 0.8712 0.4523 0.4544 0.035 Uiso 1 1 calc R . .
C6 C 0.7255(10) 0.6227(9) 0.4710(7) 0.037(2) Uani 1 1 d . . .
H6A H 0.7697 0.6674 0.5159 0.044 Uiso 1 1 calc R . .
C7 C 0.6042(10) 0.6859(8) 0.4419(7) 0.038(2) Uani 1 1 d . . .
H7A H 0.5659 0.7748 0.4649 0.045 Uiso 1 1 calc R . .
C8 C 0.5373(9) 0.6209(9) 0.3794(7) 0.032(2) Uani 1 1 d . . .
H8A H 0.4520 0.6654 0.3605 0.039 Uiso 1 1 calc R . .
C9 C 0.5916(8) 0.4925(7) 0.3437(6) 0.0199(19) Uani 1 1 d . . .
C10 C 0.5154(8) 0.4193(8) 0.2795(6) 0.025(2) Uani 1 1 d . . .
H10A H 0.4136 0.4413 0.3118 0.030 Uiso 1 1 calc R . .
H10B H 0.5474 0.3236 0.2878 0.030 Uiso 1 1 calc R . .
C11 C 0.7213(8) 0.3747(8) 0.0818(7) 0.026(2) Uani 1 1 d . . .
H11A H 0.7534 0.4098 0.0085 0.031 Uiso 1 1 calc R . .
H11B H 0.7790 0.4002 0.1313 0.031 Uiso 1 1 calc R . .
C12 C 0.7513(8) 0.2266(7) 0.0716(6) 0.022(2) Uani 1 1 d . . .
H12A H 0.7110 0.1903 0.1422 0.026 Uiso 1 1 calc R . .
H12B H 0.8543 0.1940 0.0567 0.026 Uiso 1 1 calc R . .
C13 C 0.6774(8) -0.0025(7) 0.0011(7) 0.022(2) Uani 1 1 d . . .
H13A H 0.6394 -0.0043 0.0810 0.027 Uiso 1 1 calc R . .
H13B H 0.6120 -0.0356 -0.0373 0.027 Uiso 1 1 calc R . .
C14 C 0.8169(8) -0.0947(7) -0.0244(7) 0.023(2) Uani 1 1 d . . .
H14A H 0.8771 -0.0723 0.0245 0.028 Uiso 1 1 calc R . .
H14B H 0.8633 -0.0817 -0.1010 0.028 Uiso 1 1 calc R . .
C15 C 0.7688(8) -0.2834(8) 0.1395(6) 0.026(2) Uani 1 1 d . . .
H15A H 0.7026 -0.2034 0.1731 0.031 Uiso 1 1 calc R . .
H15B H 0.7216 -0.3592 0.1575 0.031 Uiso 1 1 calc R . .
C16 C 0.8971(8) -0.3033(7) 0.1903(6) 0.022(2) Uani 1 1 d . . .
C17 C 0.9930(8) -0.4223(8) 0.1824(6) 0.025(2) Uani 1 1 d . . .
H17A H 0.9810 -0.4910 0.1376 0.030 Uiso 1 1 calc R . .
C18 C 1.1022(9) -0.4456(8) 0.2349(7) 0.032(2) Uani 1 1 d . . .
H18A H 1.1647 -0.5286 0.2278 0.039 Uiso 1 1 calc R . .
C19 C 1.1204(9) -0.3452(8) 0.2993(7) 0.034(2) Uani 1 1 d . . .
H19A H 1.1954 -0.3600 0.3381 0.041 Uiso 1 1 calc R . .
C20 C 1.0308(9) -0.2230(8) 0.3081(7) 0.034(2) Uani 1 1 d . . .
H20A H 1.0455 -0.1540 0.3511 0.041 Uiso 1 1 calc R . .
C21 C 0.9195(9) -0.2029(8) 0.2535(7) 0.033(2) Uani 1 1 d . . .
C22 C 0.3455(10) 0.1284(8) 0.2671(7) 0.027(2) Uani 1 1 d . A .
C23 C 0.3523(14) 0.0061(12) 0.3383(9) 0.053(3) Uani 1 1 d . . .

loop_
_atom_site_aniso_label
_atom_site_aniso_U_11
_atom_site_aniso_U_22
_atom_site_aniso_U_33
_atom_site_aniso_U_23
_atom_site_aniso_U_13
_atom_site_aniso_U_12
Ag1 0.0379(5) 0.0191(4) 0.0394(5) -0.0002(3) -0.0230(4) -0.0056(3)
S1 0.0309(14) 0.0217(12) 0.0294(14) -0.0062(10) -0.0113(11) 0.0019(10)
S2 0.0373(14) 0.0198(12) 0.0273(13) -0.0032(10) -0.0100(11) -0.0033(10)
S3 0.0356(14) 0.0168(12) 0.0255(13) -0.0014(9) -0.0125(11) -0.0047(10)
F1 0.094(15) 0.025(8) 0.046(9) 0.011(6) 0.002(11) 0.014(10)
F2 0.051(13) 0.075(16) 0.038(12) 0.016(8) -0.015(9) -0.046(9)
F1' 0.30(9) 0.034(17) 0.11(4) 0.023(18) -0.14(5) -0.07(3)
F2' 0.10(2) 0.34(9) 0.05(2) 0.07(4) -0.008(17) -0.08(4)
F3 0.091(5) 0.066(4) 0.059(4) 0.018(3) -0.055(4) -0.031(4)
O1 0.042(4) 0.019(3) 0.062(5) -0.018(3) -0.036(3) 0.011(3)
O2 0.030(4) 0.023(3) 0.045(4) -0.014(3) -0.027(3) 0.002(3)
O3 0.036(4) 0.044(4) 0.036(4) 0.004(3) 0.001(3) -0.004(3)
O4 0.041(5) 0.060(5) 0.091(6) -0.004(4) -0.011(4) 0.007(4)
C1 0.041(6) 0.030(6) 0.043(6) -0.015(5) -0.011(5) 0.002(5)
C2 0.022(5) 0.043(6) 0.035(6) -0.001(5) -0.012(4) 0.004(5)
C3 0.025(5) 0.034(6) 0.048(6) -0.004(5) -0.020(5) 0.004(4)
C4 0.034(6) 0.013(5) 0.030(5) -0.002(4) -0.006(4) -0.002(4)
C5 0.031(5) 0.031(5) 0.033(6) 0.000(4) -0.011(4) -0.017(4)
C6 0.068(7) 0.029(6) 0.027(6) 0.001(4) -0.015(5) -0.035(5)
C7 0.053(7) 0.015(5) 0.044(6) -0.005(4) -0.013(5) 0.001(5)
C8 0.035(6) 0.032(5) 0.029(6) 0.007(4) -0.002(5) -0.009(5)
C9 0.030(5) 0.014(4) 0.019(5) -0.002(4) -0.009(4) -0.009(4)
C10 0.016(5) 0.028(5) 0.030(5) -0.005(4) -0.007(4) 0.000(4)
C11 0.033(5) 0.024(5) 0.026(5) -0.004(4) -0.005(4) -0.020(4)
C12 0.027(5) 0.019(5) 0.019(5) -0.005(4) -0.004(4) -0.005(4)
C13 0.033(5) 0.007(4) 0.028(5) -0.004(4) -0.009(4) -0.004(4)
C14 0.013(5) 0.030(5) 0.025(5) -0.004(4) 0.002(4) -0.007(4)
C15 0.027(5) 0.016(5) 0.034(6) -0.005(4) -0.007(4) -0.004(4)
C16 0.030(5) 0.011(4) 0.025(5) 0.002(4) -0.004(4) -0.006(4)
C17 0.025(5) 0.026(5) 0.026(5) -0.006(4) -0.008(4) -0.005(4)
C18 0.033(6) 0.027(5) 0.035(6) 0.002(4) -0.015(5) 0.004(4)
C19 0.038(6) 0.024(5) 0.049(6) 0.009(5) -0.034(5) -0.004(4)
C20 0.036(6) 0.029(5) 0.038(6) -0.007(4) -0.020(5) 0.004(4)
C21 0.031(6) 0.015(5) 0.047(6) -0.010(4) -0.011(5) 0.011(4)
C22 0.030(6) 0.030(6) 0.019(5) -0.010(4) -0.001(5) -0.006(5)
C23 0.080(10) 0.070(9) 0.036(7) 0.026(7) -0.040(7) -0.055(8)

loop_
_atom_type_symbol
_atom_type_description
_atom_type_scat_dispersion_real
_atom_type_scat_dispersion_imag
_atom_type_scat_source
C C 0.0033 0.0016 'International Tables Vol C Tables 4.2.6.8 and 6.1.1.4'
H H 0.0000 0.0000 'International Tables Vol C Tables 4.2.6.8 and 6.1.1.4'
O O 0.0106 0.0060 'International Tables Vol C Tables 4.2.6.8 and 6.1.1.4'
S S 0.1246 0.1234 'International Tables Vol C Tables 4.2.6.8 and 6.1.1.4'
Ag Ag -0.8971 1.1015 'International Tables Vol C Tables 4.2.6.8 and 6.1.1.4'
F F 0.0171 0.0103 'International Tables Vol C Tables 4.2.6.8 and 6.1.1.4'

loop_
_geom_angle_atom_site_label_1
_geom_angle_atom_site_label_2
_geom_angle_atom_site_label_3
_geom_angle
_geom_angle_site_symmetry_1
_geom_angle_site_symmetry_3
O3 Ag1 S1 108.59(16) . 2_655
O3 Ag1 S3 92.73(16) . .
S1 Ag1 S3 141.92(7) 2_655 .
O3 Ag1 S2 83.77(15) . .
S1 Ag1 S2 127.14(7) 2_655 .
S3 Ag1 S2 85.23(7) . .
C14 S1 C15 103.0(4) . .
C14 S1 Ag1 105.9(3) . 2_655
C15 S1 Ag1 103.4(3) . 2_655
C12 S2 C13 102.0(4) . .
C12 S2 Ag1 90.8(3) . .
C13 S2 Ag1 101.4(3) . .
C11 S3 C10 102.4(4) . .
C11 S3 Ag1 98.8(2) . .
C10 S3 Ag1 101.8(3) . .
C21 O1 C1 119.5(6) . .
C4 O2 C3 118.8(6) . .
C22 O3 Ag1 108.3(6) . .
O1 C1 C2 112.3(7) . .
C3 C2 C1 112.5(7) . .
O2 C3 C2 106.7(7) . .
O2 C4 C5 124.2(8) . .
O2 C4 C9 115.2(7) . .
C5 C4 C9 120.5(7) . .
C6 C5 C4 119.2(8) . .
C7 C6 C5 120.8(8) . .
C6 C7 C8 120.1(8) . .
C7 C8 C9 121.2(9) . .
C8 C9 C4 118.2(7) . .
C8 C9 C10 121.3(8) . .
C4 C9 C10 120.4(7) . .
C9 C10 S3 114.7(6) . .
C12 C11 S3 116.9(5) . .
C11 C12 S2 112.7(5) . .
C14 C13 S2 115.4(6) . .
C13 C14 S1 113.6(5) . .
C16 C15 S1 114.3(6) . .
C21 C16 C17 117.1(8) . .
C21 C16 C15 120.0(7) . .
C17 C16 C15 122.8(7) . .
C18 C17 C16 123.7(8) . .
C17 C18 C19 118.2(8) . .
C18 C19 C20 121.0(8) . .
C21 C20 C19 119.3(8) . .
O1 C21 C20 124.1(8) . .
O1 C21 C16 115.1(7) . .
C20 C21 C16 120.8(7) . .
O4 C22 O3 129.5(9) . .
O4 C22 C23 118.0(10) . .
O3 C22 C23 112.4(9) . .
F1' C23 F2 68(5) . .
F1' C23 F3 120(3) . .
F2 C23 F3 108.2(13) . .
F1' C23 F1 35(6) . .
F2 C23 F1 101.3(16) . .
F3 C23 F1 101.3(14) . .
F1' C23 C22 119(2) . .
F2 C23 C22 123.2(14) . .
F3 C23 C22 112.1(9) . .
F1 C23 C22 107.9(13) . .
F1' C23 F2' 104(3) . .
F2 C23 F2' 37(3) . .
F3 C23 F2' 96.5(19) . .
F1 C23 F2' 138(4) . .
C22 C23 F2' 99(4) . .

loop_
_geom_bond_atom_site_label_1
_geom_bond_atom_site_label_2
_geom_bond_distance
_geom_bond_site_symmetry_2
Ag1 O3 2.459(6) .
Ag1 S1 2.481(2) 2_655
Ag1 S3 2.558(2) .
Ag1 S2 2.681(2) .
S1 C14 1.812(8) .
S1 C15 1.813(8) .
S1 Ag1 2.481(2) 2_655
S2 C12 1.808(7) .
S2 C13 1.814(7) .
S3 C11 1.804(8) .
S3 C10 1.841(8) .
F1 C23 1.46(3) .
F2 C23 1.22(3) .
F1' C23 1.12(3) .
F2' C23 1.55(6) .
F3 C23 1.329(10) .
O1 C21 1.379(9) .
O1 C1 1.430(9) .
O2 C4 1.366(9) .
O2 C3 1.425(9) .
O3 C22 1.220(9) .
O4 C22 1.197(10) .
C1 C2 1.522(12) .
C2 C3 1.509(11) .
C4 C5 1.384(11) .
C4 C9 1.406(10) .
C5 C6 1.381(11) .
C6 C7 1.363(11) .
C7 C8 1.375(11) .
C8 C9 1.378(10) .
C9 C10 1.504(10) .
C11 C12 1.507(10) .
C13 C14 1.496(10) .
C15 C16 1.505(10) .
C16 C21 1.390(10) .
C16 C17 1.393(10) .
C17 C18 1.352(10) .
C18 C19 1.383(11) .
C19 C20 1.388(10) .
C20 C21 1.387(11) .
C22 C23 1.532(13) .
